data_4109716
loop_
_publ_author_name
'Carsten Strohmann'
'Viktoria H. Gessner'

_publ_contact_author_address
;
Institut fuer Anorganische Chemie
Universitaet Wuerzburg
Am Hubland
97074 Wuerzburg
Germany
;
_publ_contact_author_email mail@carsten-strohmann.de
_publ_contact_author_fax '0049 931 888 4605'
_publ_contact_author_name 'Carsten Strohmann'
_publ_contact_author_phone '0049 931 888 4613'
_publ_section_title
;
 Crystal Structures of the Chiral Diamine (R,R)-TMCDA with the Commonly
 Used Alkyllithium Bases Methyllithium, iso-Propyllithium, and
 sec-Butyllithium
;
_journal_name_full 'Journal of the American Chemical Society'
_journal_page_first 8952
_journal_page_last 8953
_journal_paper_doi 10.1021/ja072970t
_journal_volume 129
_journal_year 2007
_chemical_formula_sum 'C26 H58 Li2 N4'
_chemical_formula_weight 440.64
_chemical_name_systematic
;
 ?
;
_space_group_IT_number 4
_symmetry_cell_setting monoclinic
_symmetry_space_group_name_Hall 'P 2yb'
_symmetry_space_group_name_H-M 'P 1 21 1'
_atom_sites_solution_hydrogens geom
_atom_sites_solution_primary direct
_atom_sites_solution_secondary difmap
_audit_creation_date 2006-11-01T19:26:06-00:00
_audit_creation_method 'WinGX routine CIF_UPDATE'
_cell_angle_alpha 90
_cell_angle_beta 104.154(18)
_cell_angle_gamma 90
_cell_formula_units_Z 4
_cell_length_a 9.1739(14)
_cell_length_b 28.015(7)
_cell_length_c 11.8908(19)
_cell_measurement_temperature 193(2)
_cell_volume 2963.2(10)
_computing_cell_refinement 'Cell in IPDS (Stoe & Cie, 1999)'
_computing_data_collection 'Expose in IPDS (Stoe & Cie, 1999)'
_computing_data_reduction 'Integrate in IPDS (Stoe & Cie, 1999)'
_computing_molecular_graphics 'Schakal99 (Keller, 1999)'
_computing_publication_material 'SHELXL-97 (Sheldrick, 1997)'
_computing_structure_refinement 'SHELXL-97 (Sheldrick, 1997)'
_computing_structure_solution 'SHELXS-97 (Sheldrick, 1997)'
_diffrn_ambient_temperature 193(2)
_diffrn_measured_fraction_theta_full 0.99
_diffrn_measured_fraction_theta_max 0.99
_diffrn_measurement_device_type 'Stoe IPDS'
_diffrn_measurement_method 'phi scans'
_diffrn_radiation_monochromator graphite
_diffrn_radiation_type MoK\a
_diffrn_radiation_wavelength 0.71073
_diffrn_reflns_av_R_equivalents 0.0472
_diffrn_reflns_av_unetI/netI 0.0834
_diffrn_reflns_limit_h_max 10
_diffrn_reflns_limit_h_min -9
_diffrn_reflns_limit_k_max 33
_diffrn_reflns_limit_k_min -33
_diffrn_reflns_limit_l_max 14
_diffrn_reflns_limit_l_min -14
_diffrn_reflns_number 15557
_diffrn_reflns_theta_full 25
_diffrn_reflns_theta_max 25
_diffrn_reflns_theta_min 2.29
_diffrn_standards_decay_% none
_diffrn_standards_interval_count 0
_diffrn_standards_interval_time 0
_diffrn_standards_number 0
_exptl_absorpt_coefficient_mu 0.056
_exptl_absorpt_correction_T_max 0.8549
_exptl_absorpt_correction_T_min 0.6341
_exptl_absorpt_correction_type numerical
_exptl_absorpt_process_details 'FACEIT in IPDS (Stoe & Cie, 1999)'
_exptl_crystal_density_diffrn 0.988
_exptl_crystal_F_000 992
_exptl_crystal_size_max 0.5
_exptl_crystal_size_mid 0.4
_exptl_crystal_size_min 0.2
_refine_diff_density_max 0.167
_refine_diff_density_min -0.137
_refine_diff_density_rms 0.037
_refine_ls_abs_structure_details 'Flack H D (1983), Acta Cryst. A39, 876-881'
_refine_ls_abs_structure_Flack -1(2)
_refine_ls_extinction_method none
_refine_ls_goodness_of_fit_ref 1.053
_refine_ls_hydrogen_treatment mixed
_refine_ls_matrix_type full
_refine_ls_number_parameters 617
_refine_ls_number_reflns 9868
_refine_ls_number_restraints 1
_refine_ls_restrained_S_all 1.053
_refine_ls_R_factor_all 0.0891
_refine_ls_R_factor_gt 0.0522
_refine_ls_shift/su_max 0
_refine_ls_shift/su_mean 0
_refine_ls_structure_factor_coef Fsqd
_refine_ls_weighting_details 'calc w=1/[\s^2^(Fo^2^)+(0.0339P)^2^+0.0000P] where P=(Fo^2^+2Fc^2^)/3'
_refine_ls_weighting_scheme calc
_refine_ls_wR_factor_gt 0.0996
_refine_ls_wR_factor_ref 0.1093
_reflns_number_gt 6176
_reflns_number_total 9868
_reflns_threshold_expression >2sigma(I)
_cod_data_source_file ja072970tsi20070427_113148.cif
_cod_data_source_block vi311006
_cod_original_cell_volume 2963.3(10)
_cod_database_code 4109716

loop_
_symmetry_equiv_pos_as_xyz
'x, y, z'
'-x, y+1/2, -z'

loop_
_atom_site_label
_atom_site_type_symbol
_atom_site_fract_x
_atom_site_fract_y
_atom_site_fract_z
_atom_site_U_iso_or_equiv
_atom_site_adp_type
_atom_site_occupancy
_atom_site_symmetry_multiplicity
_atom_site_calc_flag
_atom_site_refinement_flags
C1 C -0.2608(3) 0.93144(11) -0.1292(2) 0.0348(7) Uani 1 1 d .
H1 H -0.293 0.9607 -0.177 0.042 Uiso 1 1 calc R
C2 C -0.1416(3) 0.90734(10) -0.1796(2) 0.0337(7) Uani 1 1 d .
H2 H -0.1064 0.8784 -0.1313 0.04 Uiso 1 1 calc R
C3 C -0.2099(4) 0.88990(12) -0.3040(2) 0.0460(9) Uani 1 1 d .
H3A H -0.2368 0.9179 -0.3556 0.055 Uiso 1 1 calc R
H3B H -0.1334 0.8712 -0.3311 0.055 Uiso 1 1 calc R
C4 C -0.3496(4) 0.85903(12) -0.3135(3) 0.0529(10) Uani 1 1 d .
H4A H -0.3915 0.85 -0.3956 0.064 Uiso 1 1 calc R
H4B H -0.3218 0.8294 -0.268 0.064 Uiso 1 1 calc R
C5 C -0.4670(4) 0.88584(13) -0.2690(3) 0.0514(9) Uani 1 1 d .
H5A H -0.5567 0.8654 -0.2752 0.062 Uiso 1 1 calc R
H5B H -0.4983 0.9147 -0.3167 0.062 Uiso 1 1 calc R
C6 C -0.4036(4) 0.90020(12) -0.1427(3) 0.0469(9) Uani 1 1 d .
H6A H -0.3783 0.8711 -0.0944 0.056 Uiso 1 1 calc R
H6B H -0.4807 0.9182 -0.1147 0.056 Uiso 1 1 calc R
C7 C -0.1980(4) 0.91168(13) 0.0804(3) 0.0520(9) Uani 1 1 d .
H7A H -0.3022 0.9063 0.0844 0.078 Uiso 1 1 calc R
H7B H -0.1385 0.9224 0.1563 0.078 Uiso 1 1 calc R
H7C H -0.1558 0.8819 0.0589 0.078 Uiso 1 1 calc R
C8 C -0.2691(4) 0.99190(13) 0.0178(3) 0.0599(10) Uani 1 1 d .
H8A H -0.3759 0.9853 0.0104 0.09 Uiso 1 1 calc R
H8B H -0.2588 1.017 -0.0373 0.09 Uiso 1 1 calc R
H8C H -0.2226 1.0025 0.0969 0.09 Uiso 1 1 calc R
C9 C 0.1156(4) 0.91534(13) -0.2017(3) 0.0498(9) Uani 1 1 d .
H9A H 0.0861 0.9081 -0.2848 0.075 Uiso 1 1 calc R
H9B H 0.139 0.8856 -0.1576 0.075 Uiso 1 1 calc R
H9C H 0.2045 0.936 -0.1854 0.075 Uiso 1 1 calc R
C10 C -0.0417(4) 0.98471(11) -0.2333(3) 0.0472(9) Uani 1 1 d .
H10A H -0.0814 0.9776 -0.3158 0.071 Uiso 1 1 calc R
H10B H 0.0505 1.0036 -0.223 0.071 Uiso 1 1 calc R
H10C H -0.1166 1.0028 -0.2047 0.071 Uiso 1 1 calc R
C11 C 0.1856(4) 0.89000(12) 0.1187(3) 0.0437(8) Uani 1 1 d .
C12 C 0.3362(4) 0.88226(15) 0.0876(3) 0.0623(11) Uani 1 1 d .
H12A H 0.3523 0.848 0.0788 0.093 Uiso 1 1 calc R
H12B H 0.4176 0.8951 0.1495 0.093 Uiso 1 1 calc R
H12C H 0.3351 0.8987 0.0146 0.093 Uiso 1 1 calc R
C13 C 0.1696(5) 0.85187(12) 0.2076(3) 0.0573(10) Uani 1 1 d .
H13A H 0.2408 0.8585 0.2819 0.086 Uiso 1 1 calc R
H13B H 0.1909 0.8203 0.1797 0.086 Uiso 1 1 calc R
H13C H 0.0669 0.8524 0.218 0.086 Uiso 1 1 calc R
C14 C 0.1737(4) 1.02150(12) 0.0898(3) 0.0458(8) Uani 1 1 d .
C15 C 0.2831(5) 1.02141(18) 0.0112(3) 0.0815(14) Uani 1 1 d .
H15A H 0.3409 1.0512 0.022 0.122 Uiso 1 1 calc R
H15B H 0.2266 1.0187 -0.07 0.122 Uiso 1 1 calc R
H15C H 0.352 0.9943 0.0311 0.122 Uiso 1 1 calc R
C16 C 0.0679(5) 1.06401(13) 0.0586(3) 0.0726(13) Uani 1 1 d .
H16A H 0.0089 1.0609 -0.0217 0.109 Uiso 1 1 calc R
H16B H 0.1267 1.0936 0.067 0.109 Uiso 1 1 calc R
H16C H -0.0001 1.0649 0.1107 0.109 Uiso 1 1 calc R
C17 C 0.2818(4) 0.98709(11) 0.4780(2) 0.0441(9) Uani 1 1 d .
H17 H 0.3157 0.9565 0.5196 0.053 Uiso 1 1 calc R
C18 C 0.4125(4) 1.00529(11) 0.4304(3) 0.0454(9) Uani 1 1 d .
H18 H 0.3777 1.0355 0.3873 0.055 Uiso 1 1 calc R
C19 C 0.5489(4) 1.01842(14) 0.5299(3) 0.0599(10) Uani 1 1 d .
H19A H 0.5928 0.9888 0.5694 0.072 Uiso 1 1 calc R
H19B H 0.6263 1.0337 0.4967 0.072 Uiso 1 1 calc R
C20 C 0.5100(5) 1.05182(15) 0.6187(3) 0.0768(14) Uani 1 1 d .
H20A H 0.6006 1.0573 0.6823 0.092 Uiso 1 1 calc R
H20B H 0.4772 1.083 0.5817 0.092 Uiso 1 1 calc R
C21 C 0.3862(5) 1.03121(15) 0.6680(3) 0.0738(14) Uani 1 1 d .
H21A H 0.3606 1.0539 0.7241 0.089 Uiso 1 1 calc R
H21B H 0.4204 1.001 0.7091 0.089 Uiso 1 1 calc R
C22 C 0.2480(5) 1.02199(14) 0.5686(3) 0.0605(11) Uani 1 1 d .
H22A H 0.2122 1.0526 0.5303 0.073 Uiso 1 1 calc R
H22B H 0.1665 1.0087 0.6006 0.073 Uiso 1 1 calc R
C23 C 0.0524(4) 1.01724(12) 0.3410(3) 0.0527(9) Uani 1 1 d .
H23A H -0.0021 1.0258 0.3994 0.079 Uiso 1 1 calc R
H23B H -0.0197 1.0096 0.2677 0.079 Uiso 1 1 calc R
H23C H 0.1151 1.0442 0.3291 0.079 Uiso 1 1 calc R
C24 C 0.0583(5) 0.93738(14) 0.4155(3) 0.0651(11) Uani 1 1 d .
H24A H -0.0263 0.9295 0.3501 0.098 Uiso 1 1 calc R
H24B H 0.0198 0.9483 0.4811 0.098 Uiso 1 1 calc R
H24C H 0.1208 0.909 0.4384 0.098 Uiso 1 1 calc R
C25 C 0.5487(4) 0.99152(16) 0.2811(3) 0.0666(11) Uani 1 1 d .
H25A H 0.5552 0.9706 0.2165 0.1 Uiso 1 1 calc R
H25B H 0.6486 0.9951 0.3337 0.1 Uiso 1 1 calc R
H25C H 0.5111 1.0229 0.2509 0.1 Uiso 1 1 calc R
C26 C 0.5067(4) 0.92501(12) 0.3951(3) 0.0605(11) Uani 1 1 d .
H26A H 0.6043 0.9303 0.4497 0.091 Uiso 1 1 calc R
H26B H 0.5193 0.9033 0.3335 0.091 Uiso 1 1 calc R
H26C H 0.4369 0.9108 0.4363 0.091 Uiso 1 1 calc R
C27 C 0.3555(4) 0.65955(10) 0.8570(2) 0.0378(8) Uani 1 1 d .
H27 H 0.4574 0.6744 0.8698 0.045 Uiso 1 1 calc R
C28 C 0.2620(4) 0.69315(11) 0.9108(2) 0.0372(7) Uani 1 1 d .
H28 H 0.1605 0.6782 0.8992 0.045 Uiso 1 1 calc R
C29 C 0.3279(4) 0.69679(12) 1.0440(3) 0.0493(9) Uani 1 1 d .
H29A H 0.4263 0.7132 1.0592 0.059 Uiso 1 1 calc R
H29B H 0.2597 0.7163 1.0782 0.059 Uiso 1 1 calc R
C30 C 0.3486(4) 0.64792(12) 1.1026(3) 0.0532(10) Uani 1 1 d .
H30A H 0.3958 0.6519 1.1863 0.064 Uiso 1 1 calc R
H30B H 0.2491 0.6328 1.0949 0.064 Uiso 1 1 calc R
C31 C 0.4461(4) 0.61583(12) 1.0491(3) 0.0520(9) Uani 1 1 d .
H31A H 0.4535 0.5839 1.0855 0.062 Uiso 1 1 calc R
H31B H 0.5486 0.6294 1.0631 0.062 Uiso 1 1 calc R
C32 C 0.3784(4) 0.61133(11) 0.9190(3) 0.0480(9) Uani 1 1 d .
H32A H 0.2803 0.5948 0.9061 0.058 Uiso 1 1 calc R
H32B H 0.4454 0.5914 0.8847 0.058 Uiso 1 1 calc R
C33 C 0.1832(4) 0.61798(11) 0.6923(3) 0.0485(9) Uani 1 1 d .
H33A H 0.2347 0.5871 0.7013 0.073 Uiso 1 1 calc R
H33B H 0.1295 0.6225 0.611 0.073 Uiso 1 1 calc R
H33C H 0.1113 0.6188 0.7412 0.073 Uiso 1 1 calc R
C34 C 0.4154(4) 0.64987(14) 0.6685(3) 0.0570(10) Uani 1 1 d .
H34A H 0.4689 0.6201 0.6948 0.085 Uiso 1 1 calc R
H34B H 0.4856 0.6768 0.6867 0.085 Uiso 1 1 calc R
H34C H 0.3728 0.6484 0.5846 0.085 Uiso 1 1 calc R
C35 C 0.1291(4) 0.76960(12) 0.8890(3) 0.0528(9) Uani 1 1 d .
H35A H 0.1752 0.7827 0.9659 0.079 Uiso 1 1 calc R
H35B H 0.0419 0.7501 0.893 0.079 Uiso 1 1 calc R
H35C H 0.0968 0.7958 0.834 0.079 Uiso 1 1 calc R
C36 C 0.3800(4) 0.76709(12) 0.8628(3) 0.0506(9) Uani 1 1 d .
H36A H 0.4221 0.7746 0.9448 0.076 Uiso 1 1 calc R
H36B H 0.3595 0.7968 0.8182 0.076 Uiso 1 1 calc R
H36C H 0.4521 0.7478 0.8337 0.076 Uiso 1 1 calc R
C37 C -0.1025(4) 0.69943(11) 0.6405(3) 0.0398(8) Uani 1 1 d .
C38 C -0.1991(4) 0.74135(12) 0.6650(3) 0.0539(9) Uani 1 1 d .
H38A H -0.2532 0.7316 0.7228 0.081 Uiso 1 1 calc R
H38B H -0.2715 0.7505 0.5931 0.081 Uiso 1 1 calc R
H38C H -0.134 0.7686 0.6946 0.081 Uiso 1 1 calc R
C39 C -0.2039(4) 0.65572(13) 0.6064(3) 0.0562(10) Uani 1 1 d .
H39A H -0.2819 0.6628 0.5359 0.084 Uiso 1 1 calc R
H39B H -0.2512 0.6478 0.6695 0.084 Uiso 1 1 calc R
H39C H -0.1435 0.6286 0.5919 0.084 Uiso 1 1 calc R
C40 C 0.1724(4) 0.76999(12) 0.5265(3) 0.0419(8) Uani 1 1 d .
C41 C 0.1456(4) 0.81668(12) 0.5835(3) 0.0579(10) Uani 1 1 d .
H41A H 0.1881 0.8431 0.548 0.087 Uiso 1 1 calc R
H41B H 0.1942 0.8153 0.6666 0.087 Uiso 1 1 calc R
H41C H 0.0374 0.8217 0.5728 0.087 Uiso 1 1 calc R
C42 C 0.3378(4) 0.76792(14) 0.5232(3) 0.0568(10) Uani 1 1 d .
H42A H 0.4005 0.764 0.6021 0.085 Uiso 1 1 calc R
H42B H 0.3653 0.7976 0.49 0.085 Uiso 1 1 calc R
H42C H 0.3536 0.7409 0.4753 0.085 Uiso 1 1 calc R
C43 C -0.1588(4) 0.75438(10) 0.2357(2) 0.0388(8) Uani 1 1 d .
H43 H -0.0572 0.7693 0.2472 0.047 Uiso 1 1 calc R
C44 C -0.1385(4) 0.70053(11) 0.2182(2) 0.0418(8) Uani 1 1 d .
H44 H -0.2406 0.6859 0.2065 0.05 Uiso 1 1 calc R
C45 C -0.0872(4) 0.69045(13) 0.1077(2) 0.0506(9) Uani 1 1 d .
H45A H 0.0157 0.7032 0.1166 0.061 Uiso 1 1 calc R
H45B H -0.0834 0.6555 0.0965 0.061 Uiso 1 1 calc R
C46 C -0.1906(5) 0.71260(12) 0.0009(3) 0.0556(10) Uani 1 1 d .
H46A H -0.1505 0.7064 -0.0678 0.067 Uiso 1 1 calc R
H46B H -0.2915 0.6979 -0.0128 0.067 Uiso 1 1 calc R
C47 C -0.2031(4) 0.76583(13) 0.0174(3) 0.0557(10) Uani 1 1 d .
H47A H -0.2734 0.7796 -0.0517 0.067 Uiso 1 1 calc R
H47B H -0.1034 0.7808 0.0249 0.067 Uiso 1 1 calc R
C48 C -0.2592(4) 0.77675(12) 0.1250(2) 0.0479(9) Uani 1 1 d .
H48A H -0.3629 0.7644 0.1137 0.058 Uiso 1 1 calc R
H48B H -0.2623 0.8118 0.1352 0.058 Uiso 1 1 calc R
C49 C -0.3634(4) 0.74584(15) 0.3382(3) 0.0638(11) Uani 1 1 d .
H49A H -0.4361 0.762 0.2757 0.096 Uiso 1 1 calc R
H49B H -0.3889 0.7519 0.4123 0.096 Uiso 1 1 calc R
H49C H -0.3664 0.7114 0.3231 0.096 Uiso 1 1 calc R
C50 C -0.2072(5) 0.81552(12) 0.3689(3) 0.0599(10) Uani 1 1 d .
H50A H -0.2269 0.8206 0.4454 0.09 Uiso 1 1 calc R
H50B H -0.2842 0.8319 0.3098 0.09 Uiso 1 1 calc R
H50C H -0.1079 0.8284 0.3686 0.09 Uiso 1 1 calc R
C51 C -0.0904(6) 0.62880(12) 0.3371(3) 0.0783(14) Uani 1 1 d .
H51A H -0.0303 0.6151 0.4096 0.117 Uiso 1 1 calc R
H51B H -0.0753 0.6101 0.2713 0.117 Uiso 1 1 calc R
H51C H -0.197 0.6281 0.3378 0.117 Uiso 1 1 calc R
C52 C 0.1184(4) 0.68010(14) 0.3306(3) 0.0599(10) Uani 1 1 d .
H52A H 0.1407 0.6576 0.2739 0.09 Uiso 1 1 calc R
H52B H 0.1761 0.6713 0.4086 0.09 Uiso 1 1 calc R
H52C H 0.1459 0.7125 0.3123 0.09 Uiso 1 1 calc R
Li1 Li 0.0551(6) 0.95522(18) 0.0210(4) 0.0427(13) Uani 1 1 d .
Li2 Li 0.2251(7) 0.95816(19) 0.2192(4) 0.0462(14) Uani 1 1 d .
Li3 Li 0.1501(6) 0.72028(19) 0.6676(5) 0.0442(13) Uani 1 1 d .
Li4 Li -0.0448(6) 0.72531(19) 0.4783(4) 0.0442(13) Uani 1 1 d .
N1 N -0.1945(3) 0.94854(9) -0.0073(2) 0.0383(6) Uani 1 1 d .
N2 N -0.0081(3) 0.93977(8) -0.1678(2) 0.0357(6) Uani 1 1 d .
N3 N 0.1487(3) 0.97539(9) 0.3811(2) 0.0422(7) Uani 1 1 d .
N4 N 0.4462(3) 0.97075(9) 0.3440(2) 0.0439(7) Uani 1 1 d .
N5 N 0.2943(3) 0.65639(9) 0.7275(2) 0.0389(6) Uani 1 1 d .
N6 N 0.2389(3) 0.74009(8) 0.8502(2) 0.0381(6) Uani 1 1 d .
N7 N -0.2109(3) 0.76413(10) 0.3434(2) 0.0417(6) Uani 1 1 d .
N8 N -0.0435(3) 0.67842(9) 0.3261(2) 0.0460(7) Uani 1 1 d .
H14 H 0.237(4) 1.0314(13) 0.171(3) 0.079(12) Uiso 1 1 d .
H40 H 0.119(3) 0.7775(10) 0.438(3) 0.044(8) Uiso 1 1 d .
H11 H 0.116(4) 0.8760(12) 0.055(3) 0.066(11) Uiso 1 1 d .
H37 H -0.041(3) 0.6897(11) 0.726(3) 0.048(9) Uiso 1 1 d .

loop_
_atom_site_aniso_label
_atom_site_aniso_U_11
_atom_site_aniso_U_22
_atom_site_aniso_U_33
_atom_site_aniso_U_23
_atom_site_aniso_U_13
_atom_site_aniso_U_12
C1 0.0338(18) 0.0369(17) 0.0313(15) -0.0008(13) 0.0031(13) -0.0023(14)
C2 0.0342(18) 0.0331(16) 0.0318(15) -0.0028(13) 0.0042(13) -0.0013(14)
C3 0.045(2) 0.052(2) 0.0359(17) -0.0094(15) 0.0010(16) -0.0018(17)
C4 0.049(2) 0.048(2) 0.053(2) -0.0081(17) -0.0044(18) -0.0038(18)
C5 0.041(2) 0.049(2) 0.056(2) -0.0036(17) -0.0051(17) -0.0089(17)
C6 0.037(2) 0.052(2) 0.0504(19) -0.0013(16) 0.0067(15) -0.0080(16)
C7 0.044(2) 0.075(2) 0.0405(17) 0.0059(18) 0.0151(16) -0.0089(19)
C8 0.052(2) 0.065(2) 0.064(2) -0.0202(19) 0.0173(19) 0.0118(19)
C9 0.039(2) 0.068(2) 0.0435(18) -0.0112(17) 0.0132(16) 0.0048(18)
C10 0.047(2) 0.0476(19) 0.0479(18) 0.0148(16) 0.0122(16) -0.0104(17)
C11 0.040(2) 0.047(2) 0.0448(19) -0.0022(16) 0.0127(16) 0.0017(16)
C12 0.049(2) 0.084(3) 0.052(2) -0.015(2) 0.0078(18) 0.006(2)
C13 0.071(3) 0.047(2) 0.049(2) 0.0078(17) 0.0054(18) 0.0003(19)
C14 0.050(2) 0.0460(19) 0.0415(18) 0.0022(16) 0.0104(16) -0.0075(17)
C15 0.062(3) 0.133(4) 0.049(2) 0.000(2) 0.013(2) -0.039(3)
C16 0.091(3) 0.050(2) 0.065(2) 0.012(2) -0.003(2) 0.004(2)
C17 0.056(2) 0.0420(18) 0.0291(15) -0.0003(14) 0.0006(15) 0.0048(17)
C18 0.050(2) 0.0423(18) 0.0378(16) -0.0058(14) -0.0013(16) 0.0058(16)
C19 0.063(3) 0.058(2) 0.048(2) -0.0145(18) -0.0062(18) -0.0006(19)
C20 0.087(4) 0.067(3) 0.059(2) -0.028(2) -0.017(2) 0.005(3)
C21 0.098(4) 0.070(3) 0.041(2) -0.018(2) -0.008(2) 0.027(3)
C22 0.076(3) 0.067(2) 0.0336(17) -0.0107(17) 0.0043(17) 0.021(2)
C23 0.053(2) 0.057(2) 0.0428(18) 0.0022(17) 0.0023(16) 0.0204(19)
C24 0.079(3) 0.070(3) 0.050(2) 0.0083(19) 0.023(2) -0.019(2)
C25 0.045(2) 0.097(3) 0.057(2) -0.003(2) 0.0115(19) -0.013(2)
C26 0.069(3) 0.055(2) 0.051(2) -0.0091(17) 0.0029(19) 0.026(2)
C27 0.0351(19) 0.0418(18) 0.0325(15) 0.0027(14) 0.0005(14) -0.0009(15)
C28 0.0374(19) 0.0345(16) 0.0391(16) 0.0032(14) 0.0080(14) -0.0026(15)
C29 0.054(2) 0.057(2) 0.0347(16) 0.0016(16) 0.0069(16) 0.0003(18)
C30 0.061(3) 0.057(2) 0.0380(18) 0.0089(16) 0.0062(17) -0.0005(19)
C31 0.056(2) 0.048(2) 0.0454(18) 0.0075(16) 0.0002(17) -0.0035(18)
C32 0.050(2) 0.0457(19) 0.0405(17) 0.0095(15) -0.0040(16) 0.0068(17)
C33 0.054(2) 0.0409(19) 0.0433(18) -0.0042(15) -0.0023(17) -0.0010(17)
C34 0.051(2) 0.069(2) 0.057(2) 0.0075(19) 0.0231(19) 0.012(2)
C35 0.054(2) 0.047(2) 0.056(2) -0.0058(17) 0.0104(17) 0.0130(18)
C36 0.049(2) 0.0421(18) 0.057(2) 0.0045(17) 0.0048(17) -0.0152(17)
C37 0.0356(19) 0.0371(17) 0.0474(19) 0.0010(15) 0.0113(16) 0.0011(15)
C38 0.046(2) 0.061(2) 0.0529(19) -0.0003(18) 0.0077(17) 0.0158(18)
C39 0.038(2) 0.055(2) 0.075(2) 0.000(2) 0.0121(18) -0.0072(18)
C40 0.0374(19) 0.0438(19) 0.0437(18) -0.0012(15) 0.0083(15) -0.0045(15)
C41 0.066(3) 0.047(2) 0.053(2) -0.0014(17) -0.0009(19) 0.0009(19)
C42 0.039(2) 0.073(2) 0.058(2) 0.004(2) 0.0085(17) -0.0105(19)
C43 0.0412(19) 0.0426(18) 0.0313(15) 0.0008(13) 0.0060(14) -0.0030(15)
C44 0.048(2) 0.0421(19) 0.0325(16) 0.0049(14) 0.0057(15) -0.0110(16)
C45 0.060(2) 0.056(2) 0.0350(17) -0.0038(16) 0.0101(16) -0.0060(19)
C46 0.066(3) 0.066(3) 0.0326(17) -0.0005(16) 0.0080(17) -0.010(2)
C47 0.059(2) 0.068(2) 0.0379(18) 0.0116(18) 0.0077(17) -0.002(2)
C48 0.043(2) 0.060(2) 0.0377(17) 0.0088(16) 0.0045(15) 0.0002(17)
C49 0.038(2) 0.106(3) 0.050(2) 0.002(2) 0.0150(17) -0.006(2)
C50 0.071(3) 0.050(2) 0.056(2) 0.0022(17) 0.0094(19) 0.019(2)
C51 0.125(4) 0.043(2) 0.062(2) 0.0094(19) 0.014(3) -0.008(2)
C52 0.049(2) 0.078(3) 0.049(2) -0.0031(19) 0.0042(18) 0.019(2)
Li1 0.051(4) 0.043(3) 0.035(3) 0.002(2) 0.013(2) -0.004(3)
Li2 0.053(4) 0.045(3) 0.038(3) -0.006(2) 0.007(3) 0.000(3)
Li3 0.040(3) 0.045(3) 0.047(3) -0.004(2) 0.008(3) 0.000(3)
Li4 0.045(3) 0.044(3) 0.043(3) 0.000(2) 0.008(3) -0.002(3)
N1 0.0382(16) 0.0439(15) 0.0346(13) -0.0079(12) 0.0123(12) 0.0007(12)
N2 0.0321(15) 0.0407(14) 0.0341(13) -0.0001(11) 0.0077(11) -0.0016(12)
N3 0.0483(18) 0.0387(15) 0.0371(14) 0.0025(12) 0.0056(12) 0.0029(13)
N4 0.0464(18) 0.0496(16) 0.0340(14) -0.0017(12) 0.0063(13) 0.0073(14)
N5 0.0323(15) 0.0470(15) 0.0368(13) -0.0048(12) 0.0075(12) -0.0014(13)
N6 0.0347(16) 0.0333(14) 0.0464(14) 0.0035(12) 0.0100(12) 0.0023(12)
N7 0.0351(16) 0.0509(16) 0.0396(14) 0.0028(12) 0.0099(12) -0.0023(13)
N8 0.0536(19) 0.0408(15) 0.0401(14) 0.0050(12) 0.0046(13) 0.0005(14)

loop_
_atom_type_symbol
_atom_type_description
_atom_type_scat_dispersion_real
_atom_type_scat_dispersion_imag
_atom_type_scat_source
C C 0.0033 0.0016 'International Tables Vol C Tables 4.2.6.8 and 6.1.1.4'
H H 0 0 'International Tables Vol C Tables 4.2.6.8 and 6.1.1.4'
Li Li -0.0003 0.0001 'International Tables Vol C Tables 4.2.6.8 and 6.1.1.4'
N N 0.0061 0.0033 'International Tables Vol C Tables 4.2.6.8 and 6.1.1.4'

loop_
_geom_angle_atom_site_label_1
_geom_angle_atom_site_label_2
_geom_angle_atom_site_label_3
_geom_angle
N1 C1 C2 111.0(2)
N1 C1 C6 114.3(3)
C2 C1 C6 112.2(2)
N2 C2 C1 109.9(2)
N2 C2 C3 114.4(2)
C1 C2 C3 110.8(2)
C4 C3 C2 112.9(3)
C5 C4 C3 110.5(3)
C4 C5 C6 110.1(3)
C5 C6 C1 111.1(3)
C12 C11 C13 108.2(3)
C12 C11 Li2 102.3(3)
C13 C11 Li2 104.9(2)
C12 C11 Li1 112.0(3)
C13 C11 Li1 139.9(3)
Li2 C11 Li1 66.0(2)
C16 C14 C15 109.1(3)
C16 C14 Li1 109.9(3)
C15 C14 Li1 96.3(3)
C16 C14 Li2 140.6(3)
C15 C14 Li2 110.3(3)
Li1 C14 Li2 66.7(2)
N3 C17 C18 110.6(2)
N3 C17 C22 114.3(3)
C18 C17 C22 110.9(3)
N4 C18 C17 110.5(3)
N4 C18 C19 114.6(3)
C17 C18 C19 110.9(3)
C20 C19 C18 113.3(3)
C21 C20 C19 111.1(3)
C20 C21 C22 108.9(3)
C21 C22 C17 112.1(3)
N5 C27 C28 111.1(2)
N5 C27 C32 114.5(2)
C28 C27 C32 111.7(3)
N6 C28 C27 111.8(2)
N6 C28 C29 114.2(2)
C27 C28 C29 110.6(2)
C30 C29 C28 112.4(3)
C31 C30 C29 111.1(3)
C30 C31 C32 109.9(3)
C31 C32 C27 113.0(3)
C39 C37 C38 108.6(3)
C39 C37 Li4 106.7(3)
C38 C37 Li4 100.6(3)
C39 C37 Li3 139.0(3)
C38 C37 Li3 112.3(3)
Li4 C37 Li3 66.6(2)
C41 C40 C42 108.3(3)
C41 C40 Li3 98.5(3)
C42 C40 Li3 105.7(3)
C41 C40 Li4 110.8(3)
C42 C40 Li4 140.9(3)
Li3 C40 Li4 67.3(2)
N7 C43 C44 111.6(2)
N7 C43 C48 114.0(3)
C44 C43 C48 110.4(2)
N8 C44 C45 115.1(3)
N8 C44 C43 110.7(2)
C45 C44 C43 111.7(2)
C46 C45 C44 112.5(3)
C47 C46 C45 110.3(3)
C46 C47 C48 111.0(3)
C47 C48 C43 112.4(3)
C14 Li1 N2 121.5(3)
C14 Li1 N1 121.3(3)
N2 Li1 N1 80.02(19)
C14 Li1 C11 109.2(2)
N2 Li1 C11 109.1(2)
N1 Li1 C11 113.0(2)
C14 Li1 Li2 58.88(19)
N2 Li1 Li2 155.9(3)
N1 Li1 Li2 121.7(3)
C11 Li1 Li2 55.10(19)
N4 Li2 C11 119.6(3)
N4 Li2 N3 79.64(19)
C11 Li2 N3 126.5(3)
N4 Li2 C14 108.9(3)
C11 Li2 C14 108.6(2)
N3 Li2 C14 110.3(2)
N4 Li2 Li1 153.2(3)
C11 Li2 Li1 58.88(19)
N3 Li2 Li1 124.2(3)
C14 Li2 Li1 54.45(18)
N6 Li3 C40 120.4(3)
N6 Li3 N5 80.77(19)
C40 Li3 N5 125.7(3)
N6 Li3 C37 108.4(3)
C40 Li3 C37 108.9(2)
N5 Li3 C37 109.5(2)
N6 Li3 Li4 151.9(3)
C40 Li3 Li4 57.76(19)
N5 Li3 Li4 124.5(3)
C37 Li3 Li4 54.9(2)
N7 Li4 N8 80.86(19)
N7 Li4 C37 121.2(3)
N8 Li4 C37 123.7(3)
N7 Li4 C40 108.3(2)
N8 Li4 C40 110.2(3)
C37 Li4 C40 109.5(2)
N7 Li4 Li3 153.0(3)
N8 Li4 Li3 123.2(3)
C37 Li4 Li3 58.5(2)
C40 Li4 Li3 54.90(19)
C8 N1 C7 110.2(3)
C8 N1 C1 111.2(2)
C7 N1 C1 112.6(2)
C8 N1 Li1 114.4(3)
C7 N1 Li1 98.7(2)
C1 N1 Li1 109.2(2)
C9 N2 C10 109.2(3)
C9 N2 C2 111.1(2)
C10 N2 C2 114.0(2)
C9 N2 Li1 110.0(2)
C10 N2 Li1 109.7(2)
C2 N2 Li1 102.6(2)
C24 N3 C23 109.4(3)
C24 N3 C17 110.8(3)
C23 N3 C17 112.7(2)
C24 N3 Li2 113.4(2)
C23 N3 Li2 100.4(2)
C17 N3 Li2 109.8(2)
C25 N4 C26 109.6(3)
C25 N4 C18 111.2(3)
C26 N4 C18 113.6(2)
C25 N4 Li2 108.5(2)
C26 N4 Li2 109.1(2)
C18 N4 Li2 104.6(2)
C34 N5 C33 109.1(3)
C34 N5 C27 111.1(3)
C33 N5 C27 113.1(2)
C34 N5 Li3 114.0(2)
C33 N5 Li3 100.4(2)
C27 N5 Li3 108.8(2)
C35 N6 C36 109.4(3)
C35 N6 C28 112.0(2)
C36 N6 C28 112.7(2)
C35 N6 Li3 109.7(2)
C36 N6 Li3 109.5(2)
C28 N6 Li3 103.3(2)
C50 N7 C49 108.8(3)
C50 N7 C43 111.0(3)
C49 N7 C43 113.4(2)
C50 N7 Li4 110.8(2)
C49 N7 Li4 109.7(3)
C43 N7 Li4 102.9(2)
C51 N8 C52 110.0(3)
C51 N8 C44 110.2(3)
C52 N8 C44 112.9(3)
C51 N8 Li4 115.0(3)
C52 N8 Li4 99.0(2)
C44 N8 Li4 109.4(2)

loop_
_geom_bond_atom_site_label_1
_geom_bond_atom_site_label_2
_geom_bond_distance
C1 N1 1.506(3)
C1 C2 1.527(4)
C1 C6 1.551(4)
C2 N2 1.504(4)
C2 C3 1.538(4)
C3 C4 1.527(5)
C4 C5 1.511(5)
C5 C6 1.526(4)
C7 N1 1.474(4)
C8 N1 1.460(4)
C9 N2 1.464(4)
C10 N2 1.473(4)
C11 C12 1.531(5)
C11 C13 1.535(4)
C11 Li2 2.234(6)
C11 Li1 2.332(6)
C14 C16 1.524(5)
C14 C15 1.529(5)
C14 Li1 2.206(6)
C14 Li2 2.321(6)
C17 N3 1.496(4)
C17 C18 1.534(5)
C17 C22 1.542(4)
C18 N4 1.497(4)
C18 C19 1.541(4)
C19 C20 1.518(5)
C20 C21 1.514(6)
C21 C22 1.528(5)
C23 N3 1.475(4)
C24 N3 1.469(4)
C25 N4 1.458(4)
C26 N4 1.468(4)
C27 N5 1.507(3)
C27 C28 1.516(4)
C27 C32 1.529(4)
C28 N6 1.490(4)
C28 C29 1.554(4)
C29 C30 1.527(5)
C30 C31 1.514(5)
C31 C32 1.524(4)
C33 N5 1.471(4)
C34 N5 1.464(4)
C35 N6 1.462(4)
C36 N6 1.475(4)
C37 C39 1.531(4)
C37 C38 1.541(4)
C37 Li4 2.242(7)
C37 Li3 2.334(7)
C40 C41 1.521(4)
C40 C42 1.529(5)
C40 Li3 2.228(7)
C40 Li4 2.304(6)
C43 N7 1.498(4)
C43 C44 1.540(4)
C43 C48 1.543(4)
C44 N8 1.497(4)
C44 C45 1.527(4)
C45 C46 1.519(4)
C46 C47 1.512(5)
C47 C48 1.523(4)
C49 N7 1.477(4)
C50 N7 1.470(4)
C51 N8 1.471(4)
C52 N8 1.473(5)
Li1 N2 2.219(5)
Li1 N1 2.240(6)
Li1 Li2 2.489(7)
Li2 N4 2.229(6)
Li2 N3 2.256(6)
Li3 N6 2.195(6)
Li3 N5 2.236(6)
Li3 Li4 2.513(7)
Li4 N7 2.209(6)
Li4 N8 2.239(6)
